data_4321856
loop_
_publ_author_name
'Naohide Matsumoto'
'Yuri Motoda'
'Toshihiro Matsuo'
'Toshio Nakashima'
'Nazzareno Re'
'Francoise Dahan'
'Jean-Pierre Tuchagues'

_publ_contact_author 'Naohide Matsumoto'
_publ_contact_author_email 'naohide@aster.sci.kumamoto-u.ac.jp '
_publ_contact_author_fax ' +81-96-342-3390 '
_publ_contact_author_phone '+81-96-342-3390 '
_publ_section_title
;
 pH-Dependent Monomer \\leftarrow\\rightarrow Oligomer Interconversion of
 Copper(II) Complexes with
 N-(2-R-imidazol-4-ylmethylidene)-2-aminoethylpyridine (R = Methyl,
 Phenyl)
;
_journal_name_full 'Inorganic Chemistry'
_journal_page_first 1165
_journal_page_last 1173
_journal_paper_doi 10.1021/ic981158b
_journal_volume 38
_journal_year 1999
_chemical_formula_sum 'C12 H15 Cl Cu N4 O5'
_chemical_formula_weight 394.27
_space_group_IT_number 88
_symmetry_cell_setting tetragonal
_symmetry_Int_Tables_number 88
_symmetry_space_group_name_Hall '-I 4ad'
_symmetry_space_group_name_H-M 'I 41/a :2'
_audit_creation_date 'Sun Sep 20 11:20:07 1998'
_audit_creation_method 'from TEXRAY.INF file'
_cell_angle_alpha 90
_cell_angle_beta 90
_cell_angle_gamma 90
_cell_formula_units_Z 16
_cell_length_a 13.966(2)
_cell_length_b 13.9663
_cell_length_c 33.689(3)
_cell_measurement_reflns_used 25
_cell_measurement_temperature 293.2
_cell_measurement_theta_max 14.4
_cell_measurement_theta_min 10.8
_cell_volume 6571.2(11)
_computing_cell_refinement 'Rigaku/AFC Diffractometer Control'
_computing_data_collection 'Rigaku/AFC Diffractometer Control'
_computing_data_reduction teXsan
_computing_publication_material teXsan
_computing_structure_refinement teXsan
_computing_structure_solution SAPI91
_diffrn_ambient_temperature 293.2
_diffrn_measurement_device_type 'Rigaku AFC7R'
_diffrn_measurement_method \w-2\q
_diffrn_orient_matrix_UB_11 0.00040
_diffrn_orient_matrix_UB_12 0.07157
_diffrn_orient_matrix_UB_13 0.00092
_diffrn_orient_matrix_UB_21 0.01037
_diffrn_orient_matrix_UB_22 0.00214
_diffrn_orient_matrix_UB_23 -0.02936
_diffrn_orient_matrix_UB_31 -0.07085
_diffrn_orient_matrix_UB_32 0.00072
_diffrn_orient_matrix_UB_33 -0.00429
_diffrn_radiation_detector 'scintillation counter'
_diffrn_radiation_monochromator graphite
_diffrn_radiation_source 'Rigaku rotating anode'
_diffrn_radiation_type 'Mo K\a'
_diffrn_radiation_wavelength 0.7107
_diffrn_reflns_av_R_equivalents 0.043
_diffrn_reflns_av_sigmaI/netI 0.139
_diffrn_reflns_limit_h_max 16
_diffrn_reflns_limit_h_min 0
_diffrn_reflns_limit_k_max 16
_diffrn_reflns_limit_k_min 0
_diffrn_reflns_limit_l_max 40
_diffrn_reflns_limit_l_min 0
_diffrn_reflns_number 3148
_diffrn_reflns_reduction_process 'Lp corrections applied'
_diffrn_reflns_theta_max 0.00
_diffrn_reflns_theta_min 0.00
_diffrn_standards_decay_% -0.27
_diffrn_standards_interval_count 150
_diffrn_standards_number 3
_exptl_absorpt_coefficient_mu 1.521
_exptl_absorpt_correction_T_max 1.000
_exptl_absorpt_correction_T_min 0.873
_exptl_absorpt_correction_type psi-scan
_exptl_absorpt_process_details '(North, Phillips & Mathews, 1968)'
_exptl_crystal_colour moss
_exptl_crystal_density_diffrn 1.594
_exptl_crystal_density_method 'not measured'
_exptl_crystal_description prismatic
_exptl_crystal_F_000 3216.00
_exptl_crystal_size_max 0.300
_exptl_crystal_size_mid 0.200
_exptl_crystal_size_min 0.200
_refine_diff_density_max 0.77
_refine_diff_density_min -0.55
_refine_ls_extinction_method none
_refine_ls_goodness_of_fit_ref 1.902
_refine_ls_hydrogen_treatment noref
_refine_ls_matrix_type full
_refine_ls_number_constraints 0
_refine_ls_number_parameters 210
_refine_ls_number_reflns 1492
_refine_ls_number_restraints 0
_refine_ls_R_factor_all 0.0756
_refine_ls_R_factor_gt 0.0756
_refine_ls_shift/su_max 1.5840
_refine_ls_shift/su_mean 0.0330
_refine_ls_structure_factor_coef F
_refine_ls_weighting_scheme unit
_refine_ls_wR_factor_gt 0.0855
_refine_ls_wR_factor_ref 0.0855
_reflns_number_gt 1492
_reflns_number_total 2894
_reflns_threshold_expression >2.0sigma(I)
_cod_data_source_file ic981158b_3.cif
_cod_data_source_block Cu(meIMetpy)ClO4
_cod_original_cell_volume 6571(1)
_cod_original_sg_symbol_H-M 'I 41/a '
_cod_original_formula_sum 'C12 H15 Cl Cu N4 O5 '
_cod_database_code 4321856

loop_
_symmetry_equiv_pos_as_xyz
x,y,z
-x,1/2-y,z
1/4-y,3/4+x,3/4+z
1/4+y,1/4-x,1/4+z
-x,-y,-z
x,1/2+y,-z
1/4+y,3/4-x,3/4-z
1/4-y,1/4+x,1/4-z
1/2+x,1/2+y,1/2+z
1/2-x,-y,1/2+z
3/4-y,1/4+x,1/4+z
3/4+y,3/4-x,3/4+z
1/2-x,1/2-y,1/2-z
1/2+x,y,1/2-z
3/4+y,1/4-x,1/4-z
3/4-y,3/4+x,3/4-z

loop_
_atom_site_label
_atom_site_type_symbol
_atom_site_fract_x
_atom_site_fract_y
_atom_site_fract_z
_atom_site_U_iso_or_equiv
_atom_site_adp_type
_atom_site_occupancy
_atom_site_calc_flag
_atom_site_refinement_flags
_atom_site_disorder_assembly
_atom_site_disorder_group
Cu(1) Cu 0.1613(1) 0.0097(1) 0.15593(5) 0.0455(5) Uani 1.00 d . . .
Cl(1) Cl 0.5000 0.2500 0.2284(2) 0.118(3) Uani 1.00 d S . .
Cl(2) Cl 0.403(2) -0.203(4) 0.1771(7) 0.25(2) Uani 0.25 d P . .
Cl(3) Cl 0.522(3) 0.515(3) 0.177(1) 0.24(2) Uani 0.25 d P . .
O(1) O 0.2836(6) -0.0559(6) 0.1078(2) 0.049(3) Uani 1.00 d . . .
O(2) O 0.5000 0.2500 0.1915(7) 0.22(2) Uani 1.00 d S . .
O(3) O 0.4181(8) 0.2663(10) 0.2505(4) 0.098(4) Uani 1.00 d . . .
O(4) O 0.519(2) 0.368(3) 0.218(1) 0.16(2) Uani 0.50 d P . .
N(1) N 0.2383(6) 0.2942(7) 0.1270(3) 0.041(3) Uani 1.00 d . . .
N(2) N 0.1967(7) 0.1456(7) 0.1439(3) 0.041(3) Uani 1.00 d . . .
N(3) N 0.2316(7) 0.0399(7) 0.2064(3) 0.047(3) Uani 1.00 d . . .
N(4) N 0.1359(8) -0.1277(7) 0.1748(4) 0.056(4) Uani 1.00 d . . .
C(1) C 0.149(1) 0.201(1) 0.0764(4) 0.059(5) Uani 1.00 d . . .
C(2) C 0.1942(8) 0.2128(8) 0.1160(4) 0.038(4) Uani 1.00 d . . .
C(3) C 0.2697(8) 0.2778(9) 0.1652(4) 0.048(4) Uani 1.00 d . . .
C(4) C 0.2468(8) 0.1872(8) 0.1752(4) 0.039(3) Uani 1.00 d . . .
C(5) C 0.2589(9) 0.1257(9) 0.2094(4) 0.044(4) Uani 1.00 d . . .
C(6) C 0.240(1) -0.024(1) 0.2404(4) 0.074(6) Uani 1.00 d . . .
C(7) C 0.150(1) -0.084(1) 0.2442(5) 0.080(6) Uani 1.00 d . . .
C(8) C 0.138(1) -0.157(1) 0.2122(5) 0.064(5) Uani 1.00 d . . .
C(9) C 0.127(1) -0.255(1) 0.2214(6) 0.093(7) Uani 1.00 d . . .
C(10) C 0.115(2) -0.321(1) 0.1930(7) 0.107(8) Uani 1.00 d . . .
C(11) C 0.114(1) -0.290(1) 0.1552(7) 0.099(7) Uani 1.00 d . . .
C(12) C 0.124(1) -0.194(1) 0.1472(5) 0.084(6) Uani 1.00 d . . .
H(1) H 0.1775 0.1476 0.0634 0.0722 Uiso 1.00 calc . . .
H(2) H 0.0825 0.1894 0.0798 0.0722 Uiso 1.00 calc . . .
H(3) H 0.1585 0.2569 0.0612 0.0722 Uiso 1.00 calc . . .
H(4) H 0.3021 0.3226 0.1816 0.0580 Uiso 1.00 calc . . .
H(5) H 0.2865 0.1492 0.2334 0.0524 Uiso 1.00 calc . . .
H(6) H 0.2491 0.0112 0.2639 0.0895 Uiso 1.00 calc . . .
H(7) H 0.2932 -0.0664 0.2365 0.0895 Uiso 1.00 calc . . .
H(8) H 0.0963 -0.0419 0.2434 0.0951 Uiso 1.00 calc . . .
H(9) H 0.1511 -0.1165 0.2689 0.0951 Uiso 1.00 calc . . .
H(10) H 0.1304 -0.2752 0.2481 0.1116 Uiso 1.00 calc . . .
H(11) H 0.1057 -0.3865 0.1989 0.1296 Uiso 1.00 calc . . .
H(12) H 0.1067 -0.3349 0.1338 0.1168 Uiso 1.00 calc . . .
H(13) H 0.1238 -0.1739 0.1200 0.0968 Uiso 1.00 calc . . .

loop_
_atom_site_aniso_label
_atom_site_aniso_U_11
_atom_site_aniso_U_22
_atom_site_aniso_U_33
_atom_site_aniso_U_12
_atom_site_aniso_U_13
_atom_site_aniso_U_23
Cu(1) 0.048(1) 0.0375(9) 0.0514(9) -0.0004(8) -0.0161(8) 0.0071(8)
Cl(1) 0.041(3) 0.26(1) 0.050(4) -0.012(5) 0.0000 0.0000
Cl(2) 0.18(3) 0.50(7) 0.07(2) 0.14(4) 0.04(2) 0.07(3)
Cl(3) 0.24(4) 0.25(4) 0.22(4) 0.12(3) -0.11(3) -0.08(3)
O(1) 0.049(5) 0.049(5) 0.049(5) 0.002(4) 0.019(4) -0.003(4)
O(2) 0.13(2) 0.46(6) 0.06(2) 0.12(3) 0.0000 0.0000
O(3) 0.061(7) 0.15(1) 0.082(8) -0.026(8) 0.021(6) -0.032(8)
O(4) 0.11(2) 0.18(3) 0.17(4) -0.01(2) 0.04(2) 0.11(3)
N(1) 0.025(5) 0.046(6) 0.053(6) -0.004(5) -0.010(5) 0.013(5)
N(2) 0.033(5) 0.037(6) 0.052(6) 0.002(4) -0.011(5) 0.002(5)
N(3) 0.055(7) 0.032(6) 0.054(7) -0.005(5) -0.023(5) 0.009(5)
N(4) 0.070(8) 0.030(6) 0.067(8) -0.005(5) -0.034(6) 0.005(6)
C(1) 0.068(10) 0.060(9) 0.048(8) -0.007(8) -0.006(7) 0.014(7)
C(2) 0.026(6) 0.040(7) 0.049(8) -0.002(5) 0.000(6) 0.004(6)
C(3) 0.033(7) 0.049(8) 0.061(9) -0.008(6) 0.002(6) 0.009(7)
C(4) 0.030(6) 0.038(7) 0.049(7) 0.001(5) 0.000(5) 0.004(6)
C(5) 0.040(7) 0.048(8) 0.045(7) 0.010(6) -0.022(6) -0.001(6)
C(6) 0.10(1) 0.07(1) 0.06(1) 0.005(9) -0.032(9) 0.027(8)
C(7) 0.10(1) 0.07(1) 0.07(1) -0.014(10) -0.005(10) 0.034(9)
C(8) 0.07(1) 0.047(8) 0.07(1) -0.010(7) -0.026(8) 0.015(8)
C(9) 0.09(1) 0.06(1) 0.13(2) -0.014(10) -0.04(1) 0.04(1)
C(10) 0.13(2) 0.034(9) 0.16(2) -0.011(10) -0.06(2) 0.03(1)
C(11) 0.12(2) 0.035(9) 0.14(2) -0.001(9) -0.05(1) 0.00(1)
C(12) 0.11(1) 0.042(9) 0.10(1) 0.004(9) -0.05(1) -0.005(9)

loop_
_atom_type_symbol
_atom_type_description
_atom_type_scat_dispersion_real
_atom_type_scat_dispersion_imag
_atom_type_scat_source
Cu Cu 0.320 1.265
;International Tables for Crystallography
(1992, Vol. C, Tables 4.2.6.8 and 6.1.1.1)
;
Cl Cl 0.148 0.159
;International Tables for Crystallography
(1992, Vol. C, Tables 4.2.6.8 and 6.1.1.1)
;
O O 0.011 0.006
;International Tables for Crystallography
(1992, Vol. C, Tables 4.2.6.8 and 6.1.1.1)
;
N N 0.006 0.003
;International Tables for Crystallography
(1992, Vol. C, Tables 4.2.6.8 and 6.1.1.1)
;
C C 0.003 0.002
;International Tables for Crystallography
(1992, Vol. C, Tables 4.2.6.8 and 6.1.1.1)
;
H H 0.000 0.000
;International Tables for Crystallography
(1992, Vol. C, Table 6.1.1.2)
;

loop_
_geom_angle_atom_site_label_1
_geom_angle_atom_site_label_2
_geom_angle_atom_site_label_3
_geom_angle
_geom_angle_site_symmetry_1
_geom_angle_site_symmetry_2
_geom_angle_site_symmetry_3
_geom_angle_publ_flag
N(1) Cu(1) N(2) 94.4(4) 7_455 1_555 1_555 yes
N(1) Cu(1) N(3) 151.2(4) 7_455 1_555 1_555 yes
N(1) Cu(1) N(4) 92.5(4) 7_455 1_555 1_555 yes
N(2) Cu(1) N(3) 81.5(4) 1_555 1_555 1_555 yes
N(2) Cu(1) N(4) 172.5(4) 1_555 1_555 1_555 yes
N(3) Cu(1) N(4) 91.1(4) 1_555 1_555 1_555 yes
O(2) Cl(1) O(3) 122.6(6) 1_555 1_555 1_555 yes
O(2) Cl(1) O(3) 122.6(6) 1_555 1_555 2_655 yes
O(2) Cl(1) O(4) 78(1) 1_555 1_555 1_555 yes
O(2) Cl(1) O(4) 78(1) 1_555 1_555 2_655 yes
O(3) Cl(1) O(3) 114(1) 1_555 1_555 2_655 yes
O(3) Cl(1) O(4) 94(1) 1_555 1_555 1_555 yes
O(3) Cl(1) O(4) 98(1) 1_555 1_555 2_655 yes
O(3) Cl(1) O(4) 98(1) 2_655 1_555 1_555 yes
O(3) Cl(1) O(4) 94(1) 2_655 1_555 2_655 yes
O(4) Cl(1) O(4) 156(2) 1_555 1_555 2_655 yes
Cl(1) O(2) O(4) 61(1) 1_555 1_555 1_555 yes
Cl(1) O(2) O(4) 61(1) 1_555 1_555 2_655 yes
O(4) O(2) O(4) 123(2) 1_555 1_555 2_655 yes
Cl(1) O(4) O(2) 40(1) 1_555 1_555 1_555 yes
Cu(1) N(1) N(2) 156.6(6) 8_555 1_555 1_555 yes
Cu(1) N(1) C(2) 123.5(8) 8_555 1_555 1_555 yes
Cu(1) N(1) C(3) 131.0(8) 8_555 1_555 1_555 yes
Cu(1) N(1) C(4) 166.1(6) 8_555 1_555 1_555 yes
Cu(1) N(1) H(4) 109.4(5) 8_555 1_555 1_555 no
N(2) N(1) C(2) 33.3(6) 1_555 1_555 1_555 yes
N(2) N(1) C(3) 71.9(7) 1_555 1_555 1_555 yes
N(2) N(1) C(4) 36.6(4) 1_555 1_555 1_555 yes
N(2) N(1) H(4) 93.6(4) 1_555 1_555 1_555 no
C(2) N(1) C(3) 105.2(10) 1_555 1_555 1_555 yes
C(2) N(1) C(4) 69.9(7) 1_555 1_555 1_555 yes
C(2) N(1) H(4) 126.9(8) 1_555 1_555 1_555 no
C(3) N(1) C(4) 35.3(6) 1_555 1_555 1_555 yes
C(3) N(1) H(4) 21.7(6) 1_555 1_555 1_555 no
C(4) N(1) H(4) 57.0(4) 1_555 1_555 1_555 no
Cu(1) N(2) N(1) 176.7(6) 1_555 1_555 1_555 yes
Cu(1) N(2) C(2) 143.7(8) 1_555 1_555 1_555 yes
Cu(1) N(2) C(3) 146.4(6) 1_555 1_555 1_555 yes
Cu(1) N(2) C(4) 111.5(7) 1_555 1_555 1_555 yes
N(1) N(2) C(2) 33.7(6) 1_555 1_555 1_555 yes
N(1) N(2) C(3) 36.1(4) 1_555 1_555 1_555 yes
N(1) N(2) C(4) 71.0(7) 1_555 1_555 1_555 yes
C(2) N(2) C(3) 69.8(7) 1_555 1_555 1_555 yes
C(2) N(2) C(4) 104.7(9) 1_555 1_555 1_555 yes
C(3) N(2) C(4) 34.9(6) 1_555 1_555 1_555 yes
Cu(1) N(3) C(5) 114.4(8) 1_555 1_555 1_555 yes
Cu(1) N(3) C(6) 125.2(9) 1_555 1_555 1_555 yes
Cu(1) N(3) H(5) 139.1(5) 1_555 1_555 1_555 no
Cu(1) N(3) H(6) 147.3(6) 1_555 1_555 1_555 no
Cu(1) N(3) H(7) 119.1(5) 1_555 1_555 1_555 no
C(5) N(3) C(6) 119(1) 1_555 1_555 1_555 yes
Cu(1) N(4) C(8) 125.3(9) 1_555 1_555 1_555 yes
Cu(1) N(4) C(12) 117(1) 1_555 1_555 1_555 yes
Cu(1) N(4) H(13) 91.8(5) 1_555 1_555 1_555 no
C(8) N(4) C(12) 116(1) 1_555 1_555 1_555 yes
N(1) C(2) N(2) 112(1) 1_555 1_555 1_555 yes
N(1) C(2) C(1) 122(1) 1_555 1_555 1_555 yes
N(1) C(2) C(3) 38.0(6) 1_555 1_555 1_555 yes
N(1) C(2) C(4) 74.3(7) 1_555 1_555 1_555 yes
N(2) C(2) C(1) 124(1) 1_555 1_555 1_555 yes
N(2) C(2) C(3) 75.0(7) 1_555 1_555 1_555 yes
N(2) C(2) C(4) 38.7(6) 1_555 1_555 1_555 yes
N(2) C(2) H(1) 107.9(8) 1_555 1_555 1_555 no
N(2) C(2) H(2) 109.5(8) 1_555 1_555 1_555 no
N(2) C(2) H(3) 150.8(9) 1_555 1_555 1_555 no
C(1) C(2) C(3) 160.5(10) 1_555 1_555 1_555 yes
C(1) C(2) C(4) 163.1(10) 1_555 1_555 1_555 yes
C(3) C(2) C(4) 36.3(5) 1_555 1_555 1_555 yes
N(1) C(3) N(2) 72.0(7) 1_555 1_555 1_555 yes
N(1) C(3) C(2) 36.8(6) 1_555 1_555 1_555 yes
N(1) C(3) C(4) 108(1) 1_555 1_555 1_555 yes
N(2) C(3) C(2) 35.2(4) 1_555 1_555 1_555 yes
N(2) C(3) C(4) 36.3(7) 1_555 1_555 1_555 yes
N(2) C(3) H(4) 162(1) 1_555 1_555 1_555 no
C(2) C(3) C(4) 71.5(8) 1_555 1_555 1_555 yes
C(2) C(3) H(4) 162(1) 1_555 1_555 1_555 no
C(4) C(3) H(4) 125(1) 1_555 1_555 1_555 no
N(1) C(4) N(2) 72.4(7) 1_555 1_555 1_555 yes
N(1) C(4) C(2) 35.8(4) 1_555 1_555 1_555 yes
N(1) C(4) C(3) 36.3(7) 1_555 1_555 1_555 yes
N(1) C(4) C(5) 173.2(10) 1_555 1_555 1_555 yes
N(1) C(4) H(4) 58.4(4) 1_555 1_555 1_555 no
N(1) C(4) H(5) 150.4(7) 1_555 1_555 1_555 no
N(2) C(4) C(2) 36.6(6) 1_555 1_555 1_555 yes
N(2) C(4) C(3) 108(1) 1_555 1_555 1_555 yes
N(2) C(4) C(5) 114(1) 1_555 1_555 1_555 yes
N(2) C(4) H(4) 130.7(8) 1_555 1_555 1_555 no
N(2) C(4) H(5) 137.0(8) 1_555 1_555 1_555 no
C(2) C(4) C(3) 72.1(8) 1_555 1_555 1_555 yes
C(2) C(4) C(5) 151.0(9) 1_555 1_555 1_555 yes
C(2) C(4) H(4) 94.2(6) 1_555 1_555 1_555 no
C(2) C(4) H(5) 173.3(7) 1_555 1_555 1_555 no
C(3) C(4) C(5) 136(1) 1_555 1_555 1_555 yes
N(3) C(5) C(4) 117(1) 1_555 1_555 1_555 yes
N(3) C(5) H(5) 120(1) 1_555 1_555 1_555 no
C(4) C(5) H(5) 121(1) 1_555 1_555 1_555 no
N(3) C(6) C(7) 109(1) 1_555 1_555 1_555 yes
C(6) C(7) C(8) 114(1) 1_555 1_555 1_555 yes
N(4) C(8) C(7) 118(1) 1_555 1_555 1_555 yes
N(4) C(8) C(9) 120(1) 1_555 1_555 1_555 yes
C(7) C(8) C(9) 120(1) 1_555 1_555 1_555 yes
C(8) C(9) C(10) 121(1) 1_555 1_555 1_555 yes
C(9) C(10) C(11) 117(1) 1_555 1_555 1_555 yes
C(10) C(11) C(12) 119(1) 1_555 1_555 1_555 yes
N(4) C(12) C(11) 124(1) 1_555 1_555 1_555 yes

loop_
_geom_bond_atom_site_label_1
_geom_bond_atom_site_label_2
_geom_bond_distance
_geom_bond_site_symmetry_1
_geom_bond_site_symmetry_2
_geom_bond_publ_flag
Cu(1) N(1) 1.976(10) 1_555 7_455 yes
Cu(1) N(2) 2.002(10) 1_555 1_555 yes
Cu(1) N(3) 2.009(10) 1_555 1_555 yes
Cu(1) N(4) 2.05(1) 1_555 1_555 yes
Cl(1) O(2) 1.24(2) 1_555 1_555 yes
Cl(1) O(3) 1.38(1) 1_555 1_555 yes
Cl(1) O(3) 1.38(1) 1_555 2_655 yes
Cl(1) O(4) 1.70(3) 1_555 1_555 yes
Cl(1) O(4) 1.70(3) 1_555 2_655 yes
O(2) O(4) 1.89(4) 1_555 1_555 yes
O(2) O(4) 1.89(4) 1_555 2_655 yes
N(1) N(2) 2.23(1) 1_555 1_555 yes
N(1) C(2) 1.34(1) 1_555 1_555 yes
N(1) C(3) 1.38(2) 1_555 1_555 yes
N(1) C(4) 2.21(1) 1_555 1_555 yes
N(2) C(2) 1.33(1) 1_555 1_555 yes
N(2) C(3) 2.23(2) 1_555 1_555 yes
N(2) C(4) 1.39(1) 1_555 1_555 yes
N(3) C(5) 1.26(1) 1_555 1_555 yes
N(3) C(6) 1.46(2) 1_555 1_555 yes
N(4) C(8) 1.33(2) 1_555 1_555 yes
N(4) C(12) 1.32(2) 1_555 1_555 yes
C(1) C(2) 1.48(2) 1_555 1_555 yes
C(2) C(3) 2.16(2) 1_555 1_555 yes
C(2) C(4) 2.16(2) 1_555 1_555 yes
C(3) C(4) 1.35(2) 1_555 1_555 yes
C(4) C(5) 1.45(2) 1_555 1_555 yes
C(6) C(7) 1.51(2) 1_555 1_555 yes
C(7) C(8) 1.49(2) 1_555 1_555 yes
C(8) C(9) 1.41(2) 1_555 1_555 yes
C(9) C(10) 1.34(3) 1_555 1_555 yes
C(10) C(11) 1.34(3) 1_555 1_555 yes
C(11) C(12) 1.37(2) 1_555 1_555 yes
